data_7007835
loop_
_publ_author_name
'Hou, Xiu-Feng'
'Liu, Shu'
'Wang, Hui'
'Chen, Yin-Qiang'
'Jin, Guo-Xin'

_publ_section_title
;
 Binuclear half-sandwich cobalt(III) and rhodium(III)
 ortho-carboranedichalocogenolato complexes with ether chain-bridged
 bis(cyclopentadienyl) ligand.
;
_journal_issue 44
_journal_name_full 'Dalton transactions (Cambridge, England : 2003)'
_journal_page_first 5231
_journal_page_last 5239
_journal_paper_doi 10.1039/b611266h
_journal_year 2006
_chemical_formula_sum 'C56 H70 B20 Cl4 O P2 Rh2 Se4'
_chemical_formula_weight 1700.72
_chemical_name_systematic
;
?
;
_space_group_IT_number 14
_symmetry_cell_setting monoclinic
_symmetry_space_group_name_Hall '-P 2yn'
_symmetry_space_group_name_H-M 'P 1 21/n 1'
_atom_sites_solution_hydrogens geom
_atom_sites_solution_primary direct
_atom_sites_solution_secondary difmap
_audit_creation_method SHELXL-97
_cell_angle_alpha 90.00
_cell_angle_beta 90.573(5)
_cell_angle_gamma 90.00
_cell_formula_units_Z 4
_cell_length_a 12.047(3)
_cell_length_b 18.278(5)
_cell_length_c 33.285(9)
_cell_measurement_reflns_used 857
_cell_measurement_temperature 293(2)
_cell_measurement_theta_max 20.448
_cell_measurement_theta_min 2.311
_cell_volume 7329(3)
_computing_cell_refinement 'Bruker SMART'
_computing_data_collection 'Bruker SMART'
_computing_data_reduction 'Bruker SHELXTL'
_computing_molecular_graphics 'Bruker SHELXTL'
_computing_publication_material 'Bruker SHELXTL'
_computing_structure_refinement 'SHELXL-97 (Sheldrick, 1997)'
_computing_structure_solution 'SHELXS-97 (Sheldrick, 1990)'
_diffrn_ambient_temperature 293(2)
_diffrn_measured_fraction_theta_full 0.998
_diffrn_measured_fraction_theta_max 0.998
_diffrn_measurement_device_type 'CCD area detector'
_diffrn_measurement_method 'phi and omega scans'
_diffrn_radiation_monochromator graphite
_diffrn_radiation_source 'fine-focus sealed tube'
_diffrn_radiation_type MoK\a
_diffrn_radiation_wavelength 0.71073
_diffrn_reflns_av_R_equivalents 0.0783
_diffrn_reflns_av_sigmaI/netI 0.1612
_diffrn_reflns_limit_h_max 11
_diffrn_reflns_limit_h_min -14
_diffrn_reflns_limit_k_max 21
_diffrn_reflns_limit_k_min -21
_diffrn_reflns_limit_l_max 39
_diffrn_reflns_limit_l_min -39
_diffrn_reflns_number 30475
_diffrn_reflns_theta_full 25.01
_diffrn_reflns_theta_max 25.01
_diffrn_reflns_theta_min 1.27
_diffrn_standards_decay_% 3.88
_exptl_absorpt_coefficient_mu 2.664
_exptl_absorpt_correction_T_max 0.7765
_exptl_absorpt_correction_T_min 0.6907
_exptl_absorpt_correction_type multi-scan
_exptl_absorpt_process_details SADABS
_exptl_crystal_colour red
_exptl_crystal_density_diffrn 1.541
_exptl_crystal_density_method 'not measured'
_exptl_crystal_description prism
_exptl_crystal_F_000 3352
_exptl_crystal_size_max 0.15
_exptl_crystal_size_mid 0.10
_exptl_crystal_size_min 0.10
_refine_diff_density_max 1.516
_refine_diff_density_min -0.574
_refine_diff_density_rms 0.102
_refine_ls_extinction_method none
_refine_ls_goodness_of_fit_ref 0.807
_refine_ls_hydrogen_treatment constr
_refine_ls_matrix_type full
_refine_ls_number_parameters 812
_refine_ls_number_reflns 12901
_refine_ls_number_restraints 0
_refine_ls_restrained_S_all 0.807
_refine_ls_R_factor_all 0.1553
_refine_ls_R_factor_gt 0.0562
_refine_ls_shift/su_max 0.943
_refine_ls_shift/su_mean 0.124
_refine_ls_structure_factor_coef Fsqd
_refine_ls_weighting_details 'calc w=1/[\s^2^(Fo^2^)+(0.0610P)^2^+0.0000P] where P=(Fo^2^+2Fc^2^)/3'
_refine_ls_weighting_scheme calc
_refine_ls_wR_factor_gt 0.1252
_refine_ls_wR_factor_ref 0.1475
_reflns_number_gt 5064
_reflns_number_total 12901
_reflns_threshold_expression >2sigma(I)
_cod_data_source_file b611266h.txt
_cod_data_source_block f60412d
_cod_depositor_comments
;
The following automatic conversions were performed:
'_symmetry_cell_setting' value 'Monoclinic' changed to 'monoclinic'
according to '/home/saulius/struct/CIF-dictionaries/cif_core.dic'
dictionary named 'cif_core.dic' version 2.4.1 from 2010-06-29.

Automatic conversion script
Id: cif_fix_enum 1527 2010-12-29 10:47:43Z saulius 
;
_cod_original_sg_symbol_H-M P2(1)/n
_cod_database_code 7007835

loop_
_symmetry_equiv_pos_as_xyz
'x, y, z'
'-x+1/2, y+1/2, -z+1/2'
'-x, -y, -z'
'x-1/2, -y-1/2, z-1/2'

loop_
_atom_site_label
_atom_site_type_symbol
_atom_site_fract_x
_atom_site_fract_y
_atom_site_fract_z
_atom_site_U_iso_or_equiv
_atom_site_adp_type
_atom_site_occupancy
_atom_site_symmetry_multiplicity
_atom_site_calc_flag
_atom_site_refinement_flags
_atom_site_disorder_assembly
_atom_site_disorder_group
Rh1 Rh 0.80129(5) 0.29437(4) 0.39297(2) 0.0481(2) Uani 1 1 d . . .
Rh2 Rh 1.16422(6) 0.29596(5) 0.21477(2) 0.0523(2) Uani 1 1 d . . .
Se1 Se 0.63506(8) 0.37180(6) 0.38777(3) 0.0594(3) Uani 1 1 d . . .
Se2 Se 0.70233(8) 0.21045(6) 0.43759(3) 0.0580(3) Uani 1 1 d . . .
Se3 Se 1.27962(7) 0.21239(6) 0.17522(3) 0.0550(3) Uani 1 1 d . . .
Se4 Se 1.31728(8) 0.38381(6) 0.22047(3) 0.0668(3) Uani 1 1 d . . .
P1 P 0.86377(19) 0.35925(14) 0.44749(7) 0.0484(7) Uani 1 1 d . . .
P2 P 1.1003(2) 0.34577(15) 0.15584(8) 0.0537(7) Uani 1 1 d . . .
O1 O 1.0498(11) 0.1182(5) 0.3233(3) 0.188(6) Uani 1 1 d . . .
B3 B 0.5110(10) 0.2225(7) 0.3723(4) 0.070(4) Uani 1 1 d . . .
H3 H 0.5682 0.2077 0.3481 0.083 Uiso 1 1 calc R . .
B4 B 0.4078(9) 0.2893(8) 0.3656(4) 0.072(4) Uani 1 1 d . . .
H4 H 0.3965 0.3187 0.3370 0.087 Uiso 1 1 calc R . .
B5 B 0.3880(9) 0.3343(8) 0.4118(4) 0.072(4) Uani 1 1 d . . .
H5 H 0.3643 0.3923 0.4133 0.087 Uiso 1 1 calc R . .
B6 B 0.4792(9) 0.2952(7) 0.4479(3) 0.068(4) Uani 1 1 d . . .
H6 H 0.5153 0.3280 0.4725 0.081 Uiso 1 1 calc R . .
B7 B 0.4653(11) 0.1567(8) 0.4072(4) 0.086(5) Uani 1 1 d . . .
H7 H 0.4918 0.0992 0.4057 0.103 Uiso 1 1 calc R . .
B8 B 0.3731(11) 0.1980(10) 0.3707(5) 0.110(6) Uani 1 1 d . . .
H8 H 0.3378 0.1668 0.3453 0.132 Uiso 1 1 calc R . .
B9 B 0.2976(11) 0.2659(10) 0.3955(5) 0.104(6) Uani 1 1 d . . .
H9 H 0.2118 0.2792 0.3864 0.125 Uiso 1 1 calc R . .
B10 B 0.3396(10) 0.2677(9) 0.4461(4) 0.093(5) Uani 1 1 d . . .
H10 H 0.2811 0.2818 0.4701 0.111 Uiso 1 1 calc R . .
B11 B 0.4432(10) 0.2035(9) 0.4541(4) 0.089(5) Uani 1 1 d . . .
H11 H 0.4553 0.1763 0.4833 0.107 Uiso 1 1 calc R . .
B12 B 0.3308(10) 0.1832(10) 0.4218(5) 0.106(6) Uani 1 1 d . . .
H12 H 0.2683 0.1419 0.4297 0.127 Uiso 1 1 calc R . .
B13 B 1.4840(9) 0.3174(6) 0.1610(3) 0.053(3) Uani 1 1 d . . .
H13 H 1.4425 0.3447 0.1355 0.063 Uiso 1 1 calc R . .
B14 B 1.5361(9) 0.2280(7) 0.1566(4) 0.066(4) Uani 1 1 d . . .
H14 H 1.5277 0.1969 0.1285 0.079 Uiso 1 1 calc R . .
B15 B 1.5271(9) 0.1837(7) 0.2037(3) 0.063(4) Uani 1 1 d . . .
H15 H 1.5124 0.1244 0.2057 0.076 Uiso 1 1 calc R . .
B16 B 1.4677(9) 0.2470(7) 0.2376(3) 0.057(3) Uani 1 1 d . . .
H16 H 1.4134 0.2296 0.2622 0.069 Uiso 1 1 calc R . .
B17 B 1.5660(9) 0.3646(7) 0.1971(3) 0.062(3) Uani 1 1 d . . .
H17 H 1.5763 0.4244 0.1955 0.075 Uiso 1 1 calc R . .
B18 B 1.6275(9) 0.3041(7) 0.1633(4) 0.071(4) Uani 1 1 d . . .
H18 H 1.6810 0.3237 0.1390 0.085 Uiso 1 1 calc R . .
B19 B 1.6569(9) 0.2221(8) 0.1890(4) 0.085(5) Uani 1 1 d . . .
H19 H 1.7291 0.1882 0.1814 0.102 Uiso 1 1 calc R . .
B20 B 1.6133(9) 0.2312(8) 0.2385(4) 0.072(4) Uani 1 1 d . . .
H20 H 1.6555 0.2024 0.2633 0.086 Uiso 1 1 calc R . .
B21 B 1.5597(9) 0.3195(8) 0.2426(4) 0.071(4) Uani 1 1 d . . .
H21 H 1.5671 0.3499 0.2710 0.085 Uiso 1 1 calc R . .
B22 B 1.6710(10) 0.3047(8) 0.2134(4) 0.074(4) Uani 1 1 d . . .
H22 H 1.7536 0.3253 0.2221 0.089 Uiso 1 1 calc R . .
C1 C 0.5176(7) 0.3025(5) 0.3982(3) 0.057(3) Uani 1 1 d . . .
C2 C 0.5469(7) 0.2269(5) 0.4230(3) 0.058(3) Uani 1 1 d . . .
C19 C 0.9457(7) 0.4350(5) 0.4277(3) 0.054(3) Uani 1 1 d . . .
C20 C 1.0606(8) 0.4400(6) 0.4337(3) 0.077(3) Uani 1 1 d . . .
H20A H 1.0982 0.4078 0.4506 0.092 Uiso 1 1 calc R . .
C21 C 1.1159(9) 0.4944(8) 0.4135(4) 0.096(4) Uani 1 1 d . . .
H21A H 1.1920 0.4992 0.4179 0.115 Uiso 1 1 calc R . .
C22 C 1.0671(12) 0.5397(7) 0.3885(4) 0.102(4) Uani 1 1 d . . .
H22A H 1.1090 0.5743 0.3748 0.123 Uiso 1 1 calc R . .
C23 C 0.9551(11) 0.5364(6) 0.3823(4) 0.095(4) Uani 1 1 d . . .
H23A H 0.9204 0.5698 0.3653 0.114 Uiso 1 1 calc R . .
C24 C 0.8933(8) 0.4834(6) 0.4013(3) 0.066(3) Uani 1 1 d . . .
H24A H 0.8173 0.4801 0.3965 0.079 Uiso 1 1 calc R . .
C25 C 0.7665(7) 0.3996(6) 0.4840(3) 0.053(3) Uani 1 1 d . . .
C26 C 0.7303(9) 0.4705(7) 0.4809(3) 0.081(4) Uani 1 1 d . . .
H26A H 0.7563 0.5005 0.4605 0.098 Uiso 1 1 calc R . .
C27 C 0.6560(11) 0.4970(8) 0.5079(4) 0.109(5) Uani 1 1 d . . .
H27A H 0.6327 0.5454 0.5062 0.131 Uiso 1 1 calc R . .
C28 C 0.6149(10) 0.4522(10) 0.5379(4) 0.105(5) Uani 1 1 d . . .
H28A H 0.5637 0.4704 0.5561 0.126 Uiso 1 1 calc R . .
C29 C 0.6499(9) 0.3817(8) 0.5405(4) 0.087(4) Uani 1 1 d . . .
H29A H 0.6230 0.3514 0.5606 0.104 Uiso 1 1 calc R . .
C30 C 0.7246(8) 0.3550(6) 0.5134(3) 0.066(3) Uani 1 1 d . . .
H30A H 0.7472 0.3064 0.5150 0.079 Uiso 1 1 calc R . .
C31 C 0.9589(6) 0.3093(6) 0.4806(3) 0.051(3) Uani 1 1 d . . .
C32 C 1.0029(8) 0.3439(6) 0.5148(3) 0.067(3) Uani 1 1 d . . .
H32A H 0.9864 0.3926 0.5203 0.080 Uiso 1 1 calc R . .
C33 C 1.0721(8) 0.3035(8) 0.5403(3) 0.086(4) Uani 1 1 d . . .
H33A H 1.1025 0.3258 0.5630 0.103 Uiso 1 1 calc R . .
C34 C 1.0958(9) 0.2322(8) 0.5326(4) 0.082(4) Uani 1 1 d . . .
H34A H 1.1406 0.2062 0.5505 0.098 Uiso 1 1 calc R . .
C35 C 1.0543(8) 0.1977(7) 0.4987(3) 0.074(3) Uani 1 1 d . . .
H35A H 1.0726 0.1494 0.4930 0.088 Uiso 1 1 calc R . .
C36 C 0.9852(7) 0.2370(6) 0.4733(3) 0.058(3) Uani 1 1 d . . .
H36A H 0.9555 0.2142 0.4507 0.069 Uiso 1 1 calc R . .
C9 C 0.9049(11) 0.2087(7) 0.3623(4) 0.075(3) Uani 1 1 d . . .
C5 C 0.9634(8) 0.2710(8) 0.3664(3) 0.070(3) Uani 1 1 d . . .
H5A H 1.0354 0.2758 0.3801 0.083 Uiso 1 1 calc R . .
C6 C 0.9055(14) 0.3292(7) 0.3443(4) 0.095(5) Uani 1 1 d . . .
H6A H 0.9322 0.3787 0.3386 0.114 Uiso 1 1 calc R . .
C7 C 0.8147(11) 0.2926(10) 0.3267(3) 0.091(4) Uani 1 1 d . . .
H7A H 0.7611 0.3149 0.3081 0.109 Uiso 1 1 calc R . .
C8 C 0.8140(11) 0.2212(10) 0.3382(4) 0.098(5) Uani 1 1 d . . .
H8A H 0.7594 0.1845 0.3297 0.118 Uiso 1 1 calc R . .
C10 C 0.9372(12) 0.1321(7) 0.3786(4) 0.126(5) Uani 1 1 d . . .
H10A H 0.9962 0.1369 0.3984 0.151 Uiso 1 1 calc R . .
H10B H 0.8737 0.1100 0.3915 0.151 Uiso 1 1 calc R . .
C11 C 0.9743(11) 0.0851(7) 0.3455(4) 0.122(5) Uani 1 1 d . . .
H11A H 1.0054 0.0403 0.3565 0.146 Uiso 1 1 calc R . .
H11B H 0.9110 0.0721 0.3287 0.146 Uiso 1 1 calc R . .
C12 C 1.1104(12) 0.0926(8) 0.2973(5) 0.134(6) Uani 1 1 d . . .
H12A H 1.0640 0.0629 0.2798 0.160 Uiso 1 1 calc R . .
H12B H 1.1617 0.0595 0.3107 0.160 Uiso 1 1 calc R . .
C13 C 1.1761(11) 0.1399(7) 0.2717(4) 0.103(4) Uani 1 1 d . . .
H13A H 1.1863 0.1159 0.2460 0.123 Uiso 1 1 calc R . .
H13B H 1.2489 0.1465 0.2839 0.123 Uiso 1 1 calc R . .
C14 C 1.1249(9) 0.2132(7) 0.2647(3) 0.060(3) Uani 1 1 d . . .
C15 C 1.1618(9) 0.2782(7) 0.2817(3) 0.068(3) Uani 1 1 d . . .
H15A H 1.2270 0.2825 0.2994 0.081 Uiso 1 1 calc R . .
C16 C 1.0942(14) 0.3359(9) 0.2708(4) 0.109(5) Uani 1 1 d . . .
H16A H 1.0981 0.3861 0.2812 0.130 Uiso 1 1 calc R . .
C17 C 1.0100(10) 0.3063(10) 0.2467(4) 0.105(6) Uani 1 1 d . . .
H17A H 0.9439 0.3324 0.2371 0.126 Uiso 1 1 calc R . .
C18 C 1.0305(10) 0.2289(8) 0.2421(3) 0.083(4) Uani 1 1 d . . .
H18A H 0.9826 0.1935 0.2282 0.099 Uiso 1 1 calc R . .
C37 C 1.0138(9) 0.4237(6) 0.1683(3) 0.063(3) Uani 1 1 d . . .
C38 C 1.0557(10) 0.4792(7) 0.1915(4) 0.092(4) Uani 1 1 d . . .
H38A H 1.1307 0.4782 0.1985 0.110 Uiso 1 1 calc R . .
C39 C 0.9924(12) 0.5360(7) 0.2048(4) 0.102(4) Uani 1 1 d . . .
H39A H 1.0250 0.5728 0.2202 0.123 Uiso 1 1 calc R . .
C40 C 0.8823(13) 0.5393(7) 0.1958(4) 0.105(5) Uani 1 1 d . . .
H40A H 0.8386 0.5774 0.2053 0.126 Uiso 1 1 calc R . .
C41 C 0.8379(10) 0.4857(9) 0.1726(4) 0.112(5) Uani 1 1 d . . .
H41A H 0.7628 0.4881 0.1659 0.134 Uiso 1 1 calc R . .
C42 C 0.9008(9) 0.4263(6) 0.1583(3) 0.082(4) Uani 1 1 d . . .
H42A H 0.8682 0.3900 0.1426 0.098 Uiso 1 1 calc R . .
C43 C 1.0130(7) 0.2855(7) 0.1254(3) 0.057(3) Uani 1 1 d . . .
C44 C 0.9890(8) 0.2158(7) 0.1364(3) 0.068(3) Uani 1 1 d . . .
H44A H 1.0189 0.1979 0.1604 0.081 Uiso 1 1 calc R . .
C45 C 0.9211(9) 0.1700(7) 0.1133(4) 0.082(4) Uani 1 1 d . . .
H45A H 0.9060 0.1226 0.1219 0.098 Uiso 1 1 calc R . .
C46 C 0.8774(9) 0.1953(8) 0.0782(4) 0.093(4) Uani 1 1 d . . .
H46A H 0.8309 0.1655 0.0629 0.111 Uiso 1 1 calc R . .
C47 C 0.9012(9) 0.2637(9) 0.0654(4) 0.091(4) Uani 1 1 d . . .
H47A H 0.8734 0.2801 0.0408 0.109 Uiso 1 1 calc R . .
C48 C 0.9685(8) 0.3106(7) 0.0892(3) 0.080(4) Uani 1 1 d . . .
H48A H 0.9828 0.3581 0.0807 0.096 Uiso 1 1 calc R . .
C49 C 1.1965(8) 0.3792(7) 0.1176(3) 0.062(3) Uani 1 1 d . . .
C50 C 1.2288(9) 0.4515(7) 0.1156(3) 0.089(4) Uani 1 1 d . . .
H50A H 1.1999 0.4858 0.1332 0.107 Uiso 1 1 calc R . .
C51 C 1.3068(11) 0.4727(8) 0.0861(4) 0.109(5) Uani 1 1 d . . .
H51A H 1.3313 0.5209 0.0848 0.131 Uiso 1 1 calc R . .
C52 C 1.3454(12) 0.4226(11) 0.0598(5) 0.121(6) Uani 1 1 d . . .
H52A H 1.3958 0.4365 0.0403 0.145 Uiso 1 1 calc R . .
C53 C 1.3112(10) 0.3523(9) 0.0619(4) 0.094(4) Uani 1 1 d . . .
H53A H 1.3383 0.3188 0.0434 0.113 Uiso 1 1 calc R . .
C54 C 1.2379(8) 0.3290(7) 0.0902(3) 0.075(3) Uani 1 1 d . . .
H54A H 1.2160 0.2802 0.0912 0.090 Uiso 1 1 calc R . .
C3 C 1.4289(7) 0.2475(5) 0.1884(2) 0.048(2) Uani 1 1 d . . .
C4 C 1.4483(7) 0.3238(5) 0.2105(3) 0.049(3) Uani 1 1 d . . .
Cl3 Cl 0.8426(9) 0.9803(6) 0.4420(3) 0.434(7) Uani 1 1 d . . .
Cl4 Cl 0.6466(11) 0.9609(6) 0.4824(3) 0.467(8) Uani 1 1 d . . .
Cl1 Cl -0.1143(7) 1.0340(4) 0.2042(2) 0.302(4) Uani 1 1 d . . .
Cl2 Cl 0.1176(6) 1.0319(4) 0.1661(2) 0.257(3) Uani 1 1 d . . .
C55 C 0.0232(18) 0.9883(13) 0.1901(6) 0.242(10) Uiso 1 1 d . . .
H55A H 0.0571 0.9709 0.2149 0.290 Uiso 1 1 calc R . .
H55B H 0.0048 0.9453 0.1743 0.290 Uiso 1 1 calc R . .
C56 C 0.714(2) 1.0048(14) 0.4580(7) 0.259(12) Uiso 1 1 d . . .
H56A H 0.7236 1.0509 0.4721 0.311 Uiso 1 1 calc R . .
H56B H 0.6709 1.0156 0.4340 0.311 Uiso 1 1 calc R . .

loop_
_atom_site_aniso_label
_atom_site_aniso_U_11
_atom_site_aniso_U_22
_atom_site_aniso_U_33
_atom_site_aniso_U_23
_atom_site_aniso_U_13
_atom_site_aniso_U_12
Rh1 0.0361(4) 0.0635(6) 0.0450(5) -0.0003(4) 0.0034(3) 0.0023(4)
Rh2 0.0373(4) 0.0642(6) 0.0556(5) -0.0009(5) 0.0088(3) 0.0062(4)
Se1 0.0425(6) 0.0662(8) 0.0695(7) 0.0062(6) -0.0031(5) 0.0061(5)
Se2 0.0481(6) 0.0627(7) 0.0632(7) 0.0073(6) 0.0033(5) -0.0001(5)
Se3 0.0448(6) 0.0604(7) 0.0599(7) -0.0132(6) 0.0069(5) -0.0040(5)
Se4 0.0507(7) 0.0576(8) 0.0923(9) -0.0186(6) 0.0050(6) 0.0031(5)
P1 0.0370(14) 0.0608(19) 0.0476(16) 0.0041(13) 0.0035(11) -0.0029(13)
P2 0.0400(15) 0.064(2) 0.0576(17) 0.0021(14) 0.0062(12) 0.0028(13)
O1 0.280(15) 0.090(8) 0.197(11) 0.042(7) 0.192(11) 0.067(8)
B3 0.060(8) 0.090(11) 0.058(8) -0.021(8) 0.003(6) -0.007(7)
B4 0.035(7) 0.119(13) 0.062(8) -0.020(9) -0.008(6) 0.016(8)
B5 0.036(7) 0.097(11) 0.084(9) -0.016(8) -0.001(6) 0.010(7)
B6 0.055(8) 0.088(10) 0.059(8) -0.026(8) 0.017(6) -0.004(8)
B7 0.074(10) 0.075(11) 0.107(12) -0.033(9) 0.010(8) -0.034(8)
B8 0.051(9) 0.163(18) 0.116(14) -0.057(13) -0.003(8) -0.018(10)
B9 0.034(8) 0.156(17) 0.121(13) -0.020(12) -0.012(8) -0.015(9)
B10 0.041(8) 0.148(16) 0.089(11) -0.007(10) 0.020(7) -0.007(9)
B11 0.055(9) 0.132(14) 0.081(10) 0.001(10) 0.017(7) -0.029(9)
B12 0.047(9) 0.147(18) 0.124(14) -0.012(13) 0.019(9) -0.035(9)
B13 0.051(8) 0.064(9) 0.044(7) 0.002(6) 0.010(6) -0.012(6)
B14 0.057(8) 0.086(11) 0.055(8) -0.004(7) 0.019(6) 0.002(7)
B15 0.062(8) 0.062(9) 0.067(9) 0.003(7) 0.007(6) 0.021(7)
B16 0.055(8) 0.075(9) 0.043(7) -0.005(6) 0.000(6) 0.006(7)
B17 0.044(7) 0.062(9) 0.081(9) -0.004(7) 0.008(6) -0.014(6)
B18 0.039(7) 0.098(11) 0.076(9) 0.012(8) 0.021(6) 0.004(7)
B19 0.028(7) 0.127(14) 0.100(11) 0.017(10) 0.013(6) 0.024(8)
B20 0.052(8) 0.103(12) 0.060(8) -0.004(8) -0.015(6) 0.026(7)
B21 0.050(8) 0.105(12) 0.058(8) -0.008(8) -0.012(6) -0.008(7)
B22 0.041(7) 0.095(12) 0.087(10) -0.001(9) 0.001(6) -0.009(7)
C1 0.043(6) 0.068(8) 0.060(6) -0.002(6) 0.000(5) 0.014(5)
C2 0.050(6) 0.067(8) 0.057(7) 0.001(6) 0.004(5) -0.016(5)
C19 0.043(6) 0.063(7) 0.055(7) 0.004(6) 0.003(5) -0.008(5)
C20 0.050(7) 0.099(10) 0.080(8) 0.009(7) -0.004(6) -0.030(7)
C21 0.051(8) 0.109(12) 0.128(12) 0.023(9) -0.011(8) -0.021(8)
C22 0.097(12) 0.093(11) 0.118(12) 0.028(9) 0.016(9) -0.034(9)
C23 0.103(11) 0.072(10) 0.110(11) 0.035(8) -0.015(8) -0.029(8)
C24 0.047(6) 0.068(8) 0.083(8) 0.011(6) 0.007(6) -0.010(6)
C25 0.044(6) 0.068(8) 0.047(6) -0.015(6) -0.002(5) 0.002(5)
C26 0.094(9) 0.092(10) 0.059(7) -0.021(7) 0.006(6) 0.027(8)
C27 0.118(12) 0.117(13) 0.092(11) -0.024(10) 0.004(9) 0.049(10)
C28 0.052(8) 0.173(17) 0.090(11) -0.047(11) -0.004(7) 0.023(10)
C29 0.059(8) 0.116(12) 0.085(9) -0.030(9) 0.008(7) -0.015(8)
C30 0.056(7) 0.080(9) 0.063(7) -0.010(6) 0.023(6) -0.002(6)
C31 0.025(5) 0.083(9) 0.046(6) 0.011(6) 0.011(4) -0.006(5)
C32 0.047(6) 0.100(9) 0.054(7) 0.000(7) 0.001(5) -0.006(6)
C33 0.045(7) 0.162(15) 0.050(7) 0.019(9) -0.004(5) -0.018(8)
C34 0.049(7) 0.119(13) 0.077(9) 0.029(9) 0.009(6) 0.026(8)
C35 0.048(7) 0.101(10) 0.072(8) 0.024(8) 0.011(6) 0.016(7)
C36 0.041(6) 0.072(8) 0.060(7) 0.014(6) 0.006(5) 0.008(5)
C9 0.062(8) 0.070(9) 0.093(9) 0.003(8) 0.039(7) 0.019(8)
C5 0.026(6) 0.119(12) 0.063(7) -0.005(8) 0.005(5) -0.004(7)
C6 0.154(14) 0.059(9) 0.073(9) 0.002(7) 0.085(9) -0.016(9)
C7 0.081(10) 0.142(15) 0.050(8) -0.004(10) 0.009(6) 0.029(11)
C8 0.073(10) 0.142(15) 0.080(10) -0.040(10) 0.007(7) -0.003(10)
C10 0.168(14) 0.081(11) 0.131(12) 0.001(9) 0.074(10) 0.020(10)
C11 0.138(13) 0.091(11) 0.137(13) 0.016(10) 0.076(10) 0.036(9)
C12 0.139(14) 0.115(14) 0.148(15) 0.056(11) 0.054(11) 0.014(10)
C13 0.130(12) 0.082(10) 0.097(10) 0.006(8) 0.038(8) 0.037(9)
C14 0.061(7) 0.076(9) 0.044(6) 0.009(7) 0.021(5) 0.004(7)
C15 0.057(7) 0.085(10) 0.062(7) -0.017(7) 0.006(5) 0.014(7)
C16 0.130(14) 0.106(13) 0.091(11) -0.016(9) 0.069(10) 0.000(11)
C17 0.056(9) 0.143(15) 0.118(12) 0.078(11) 0.061(8) 0.052(9)
C18 0.063(8) 0.126(13) 0.060(8) 0.022(8) 0.003(6) -0.030(8)
C37 0.054(7) 0.068(9) 0.067(7) 0.012(6) 0.012(5) 0.007(6)
C38 0.079(9) 0.074(10) 0.122(11) -0.002(8) 0.002(8) 0.019(8)
C39 0.094(11) 0.085(11) 0.129(12) -0.012(8) 0.019(9) 0.009(9)
C40 0.096(12) 0.075(11) 0.144(14) -0.018(9) 0.020(10) 0.019(9)
C41 0.059(9) 0.112(13) 0.164(15) 0.004(11) 0.009(9) 0.032(9)
C42 0.059(8) 0.065(9) 0.121(10) 0.011(7) 0.001(7) 0.013(6)
C43 0.036(6) 0.082(9) 0.054(7) -0.002(7) 0.005(5) 0.005(6)
C44 0.065(7) 0.082(9) 0.056(7) -0.006(7) 0.005(6) 0.003(7)
C45 0.077(9) 0.085(10) 0.084(10) -0.015(8) 0.012(7) -0.005(7)
C46 0.061(8) 0.126(14) 0.091(11) -0.026(9) 0.003(7) -0.015(8)
C47 0.059(8) 0.143(14) 0.070(9) 0.005(9) -0.009(6) -0.006(8)
C48 0.053(7) 0.105(11) 0.082(9) 0.010(8) 0.013(6) -0.003(7)
C49 0.050(6) 0.075(9) 0.061(7) 0.006(6) 0.012(5) -0.005(6)
C50 0.076(9) 0.091(11) 0.102(10) 0.008(8) 0.026(7) 0.005(7)
C51 0.099(11) 0.100(12) 0.129(13) 0.045(10) 0.046(9) -0.009(9)
C52 0.082(11) 0.165(18) 0.117(14) 0.033(13) 0.035(9) -0.014(11)
C53 0.077(10) 0.130(14) 0.075(9) -0.007(9) 0.019(7) 0.001(9)
C54 0.049(7) 0.110(10) 0.066(8) 0.014(7) 0.016(6) 0.003(6)
C3 0.035(5) 0.070(7) 0.038(6) -0.006(5) 0.007(4) 0.006(5)
C4 0.048(6) 0.048(6) 0.051(6) -0.018(5) 0.009(5) -0.012(5)
Cl3 0.436(14) 0.403(14) 0.467(14) 0.236(12) 0.133(11) 0.180(11)
Cl4 0.67(2) 0.366(14) 0.363(12) 0.022(10) 0.043(13) -0.280(15)
Cl1 0.326(9) 0.215(8) 0.365(10) 0.056(7) -0.058(7) -0.016(7)
Cl2 0.270(7) 0.180(6) 0.322(8) 0.034(6) -0.005(6) -0.043(5)

loop_
_atom_type_symbol
_atom_type_description
_atom_type_scat_dispersion_real
_atom_type_scat_dispersion_imag
_atom_type_scat_source
C C 0.0033 0.0016 'International Tables Vol C Tables 4.2.6.8 and 6.1.1.4'
H H 0.0000 0.0000 'International Tables Vol C Tables 4.2.6.8 and 6.1.1.4'
B B 0.0013 0.0007 'International Tables Vol C Tables 4.2.6.8 and 6.1.1.4'
O O 0.0106 0.0060 'International Tables Vol C Tables 4.2.6.8 and 6.1.1.4'
P P 0.1023 0.0942 'International Tables Vol C Tables 4.2.6.8 and 6.1.1.4'
Se Se -0.0929 2.2259 'International Tables Vol C Tables 4.2.6.8 and 6.1.1.4'
Rh Rh -1.1178 0.9187 'International Tables Vol C Tables 4.2.6.8 and 6.1.1.4'
Cl Cl 0.1484 0.1585 'International Tables Vol C Tables 4.2.6.8 and 6.1.1.4'

loop_
_geom_angle_atom_site_label_1
_geom_angle_atom_site_label_2
_geom_angle_atom_site_label_3
_geom_angle
_geom_angle_site_symmetry_1
_geom_angle_site_symmetry_3
_geom_angle_publ_flag
C6 Rh1 C5 39.3(4) . . ?
C6 Rh1 C7 37.5(4) . . ?
C5 Rh1 C7 61.4(4) . . ?
C6 Rh1 C9 62.3(4) . . ?
C5 Rh1 C9 35.2(4) . . ?
C7 Rh1 C9 59.5(5) . . ?
C6 Rh1 C8 61.6(5) . . ?
C5 Rh1 C8 59.6(4) . . ?
C7 Rh1 C8 35.3(4) . . ?
C9 Rh1 C8 35.3(4) . . ?
C6 Rh1 P1 104.7(4) . . ?
C5 Rh1 P1 97.7(3) . . ?
C7 Rh1 P1 140.4(5) . . ?
C9 Rh1 P1 122.7(4) . . ?
C8 Rh1 P1 156.7(4) . . ?
C6 Rh1 Se2 158.4(3) . . ?
C5 Rh1 Se2 124.2(4) . . ?
C7 Rh1 Se2 129.4(5) . . ?
C9 Rh1 Se2 96.6(3) . . ?
C8 Rh1 Se2 99.0(4) . . ?
P1 Rh1 Se2 90.11(7) . . ?
C6 Rh1 Se1 104.9(4) . . ?
C5 Rh1 Se1 144.3(4) . . ?
C7 Rh1 Se1 90.3(4) . . ?
C9 Rh1 Se1 145.4(4) . . ?
C8 Rh1 Se1 110.2(4) . . ?
P1 Rh1 Se1 91.08(7) . . ?
Se2 Rh1 Se1 90.12(4) . . ?
C17 Rh2 C16 37.5(4) . . ?
C17 Rh2 C18 38.4(4) . . ?
C16 Rh2 C18 63.1(5) . . ?
C17 Rh2 C15 60.4(4) . . ?
C16 Rh2 C15 36.2(4) . . ?
C18 Rh2 C15 60.0(4) . . ?
C17 Rh2 P2 95.9(3) . . ?
C16 Rh2 P2 118.0(5) . . ?
C18 Rh2 P2 109.3(3) . . ?
C15 Rh2 P2 153.8(3) . . ?
C17 Rh2 C14 61.1(4) . . ?
C16 Rh2 C14 61.2(5) . . ?
C18 Rh2 C14 35.7(3) . . ?
C15 Rh2 C14 35.5(3) . . ?
P2 Rh2 C14 144.2(3) . . ?
C17 Rh2 Se4 123.7(6) . . ?
C16 Rh2 Se4 90.6(4) . . ?
C18 Rh2 Se4 151.2(3) . . ?
C15 Rh2 Se4 92.0(3) . . ?
P2 Rh2 Se4 92.99(8) . . ?
C14 Rh2 Se4 122.3(3) . . ?
C17 Rh2 Se3 144.4(5) . . ?
C16 Rh2 Se3 153.2(5) . . ?
C18 Rh2 Se3 107.0(4) . . ?
C15 Rh2 Se3 117.0(3) . . ?
P2 Rh2 Se3 88.60(7) . . ?
C14 Rh2 Se3 95.7(3) . . ?
Se4 Rh2 Se3 91.12(4) . . ?
C1 Se1 Rh1 102.0(3) . . ?
C2 Se2 Rh1 103.0(3) . . ?
C3 Se3 Rh2 101.5(3) . . ?
C4 Se4 Rh2 103.2(3) . . ?
C31 P1 C19 105.0(4) . . ?
C31 P1 C25 101.5(4) . . ?
C19 P1 C25 106.5(5) . . ?
C31 P1 Rh1 114.8(4) . . ?
C19 P1 Rh1 106.3(3) . . ?
C25 P1 Rh1 121.4(3) . . ?
C37 P2 C43 105.8(5) . . ?
C37 P2 C49 105.4(5) . . ?
C43 P2 C49 100.4(5) . . ?
C37 P2 Rh2 107.8(3) . . ?
C43 P2 Rh2 115.0(4) . . ?
C49 P2 Rh2 121.2(3) . . ?
C12 O1 C11 129.4(13) . . ?
C1 B3 B8 106.3(9) . . ?
C1 B3 C2 57.2(6) . . ?
B8 B3 C2 105.9(9) . . ?
C1 B3 B4 59.7(7) . . ?
B8 B3 B4 59.7(8) . . ?
C2 B3 B4 105.2(8) . . ?
C1 B3 B7 105.5(8) . . ?
B8 B3 B7 62.3(8) . . ?
C2 B3 B7 58.0(6) . . ?
B4 B3 B7 109.5(9) . . ?
C1 B4 B3 58.5(6) . . ?
C1 B4 B9 105.2(9) . . ?
B3 B4 B9 107.6(11) . . ?
C1 B4 B8 105.0(9) . . ?
B3 B4 B8 59.1(8) . . ?
B9 B4 B8 61.0(9) . . ?
C1 B4 B5 59.6(6) . . ?
B3 B4 B5 108.3(9) . . ?
B9 B4 B5 59.9(7) . . ?
B8 B4 B5 109.2(10) . . ?
C1 B5 B9 104.0(9) . . ?
C1 B5 B10 104.0(9) . . ?
B9 B5 B10 60.0(8) . . ?
C1 B5 B6 59.1(6) . . ?
B9 B5 B6 107.7(11) . . ?
B10 B5 B6 59.4(7) . . ?
C1 B5 B4 59.0(6) . . ?
B9 B5 B4 58.9(7) . . ?
B10 B5 B4 107.0(10) . . ?
B6 B5 B4 108.4(9) . . ?
C2 B6 C1 57.3(5) . . ?
C2 B6 B10 103.7(9) . . ?
C1 B6 B10 104.8(8) . . ?
C2 B6 B11 58.4(7) . . ?
C1 B6 B11 104.9(9) . . ?
B10 B6 B11 59.3(8) . . ?
C2 B6 B5 105.1(8) . . ?
C1 B6 B5 59.2(6) . . ?
B10 B6 B5 60.3(7) . . ?
B11 B6 B5 108.3(10) . . ?
C2 B7 B3 60.3(6) . . ?
C2 B7 B12 103.7(10) . . ?
B3 B7 B12 106.7(11) . . ?
C2 B7 B11 57.4(6) . . ?
B3 B7 B11 107.2(10) . . ?
B12 B7 B11 59.2(8) . . ?
C2 B7 B8 104.2(10) . . ?
B3 B7 B8 57.7(8) . . ?
B12 B7 B8 60.6(8) . . ?
B11 B7 B8 106.9(11) . . ?
B3 B8 B4 61.2(8) . . ?
B3 B8 B9 107.8(11) . . ?
B4 B8 B9 59.3(9) . . ?
B3 B8 B12 106.9(10) . . ?
B4 B8 B12 108.0(11) . . ?
B9 B8 B12 60.5(8) . . ?
B3 B8 B7 60.0(7) . . ?
B4 B8 B7 108.8(9) . . ?
B9 B8 B7 107.4(11) . . ?
B12 B8 B7 58.6(8) . . ?
B10 B9 B4 109.5(9) . . ?
B10 B9 B5 60.9(8) . . ?
B4 B9 B5 61.2(7) . . ?
B10 B9 B8 108.7(12) . . ?
B4 B9 B8 59.7(8) . . ?
B5 B9 B8 109.2(9) . . ?
B10 B9 B12 59.0(9) . . ?
B4 B9 B12 108.8(11) . . ?
B5 B9 B12 108.5(10) . . ?
B8 B9 B12 61.1(10) . . ?
B9 B10 B12 61.5(9) . . ?
B9 B10 B6 107.7(9) . . ?
B12 B10 B6 108.8(10) . . ?
B9 B10 B11 109.6(11) . . ?
B12 B10 B11 60.8(9) . . ?
B6 B10 B11 59.9(7) . . ?
B9 B10 B5 59.1(8) . . ?
B12 B10 B5 109.0(10) . . ?
B6 B10 B5 60.3(7) . . ?
B11 B10 B5 108.8(9) . . ?
C2 B11 B10 105.8(11) . . ?
C2 B11 B12 104.4(9) . . ?
B10 B11 B12 60.0(8) . . ?
C2 B11 B6 59.8(7) . . ?
B10 B11 B6 60.7(8) . . ?
B12 B11 B6 108.8(11) . . ?
C2 B11 B7 58.1(6) . . ?
B10 B11 B7 107.5(10) . . ?
B12 B11 B7 59.3(8) . . ?
B6 B11 B7 108.4(9) . . ?
B10 B12 B11 59.2(8) . . ?
B10 B12 B7 108.6(9) . . ?
B11 B12 B7 61.5(7) . . ?
B10 B12 B9 59.5(9) . . ?
B11 B12 B9 106.7(11) . . ?
B7 B12 B9 107.4(10) . . ?
B10 B12 B8 106.8(12) . . ?
B11 B12 B8 108.8(9) . . ?
B7 B12 B8 60.7(8) . . ?
B9 B12 B8 58.4(9) . . ?
C3 B13 C4 55.5(5) . . ?
C3 B13 B18 105.2(8) . . ?
C4 B13 B18 103.0(8) . . ?
C3 B13 B14 59.3(6) . . ?
C4 B13 B14 103.7(8) . . ?
B18 B13 B14 61.3(7) . . ?
C3 B13 B17 102.7(8) . . ?
C4 B13 B17 57.1(5) . . ?
B18 B13 B17 59.6(6) . . ?
B14 B13 B17 108.2(9) . . ?
C3 B14 B13 58.9(6) . . ?
C3 B14 B15 59.7(6) . . ?
B13 B14 B15 109.1(8) . . ?
C3 B14 B18 103.2(8) . . ?
B13 B14 B18 59.0(6) . . ?
B15 B14 B18 106.8(9) . . ?
C3 B14 B19 104.6(8) . . ?
B13 B14 B19 107.0(9) . . ?
B15 B14 B19 60.0(7) . . ?
B18 B14 B19 58.6(7) . . ?
C3 B15 B20 104.8(8) . . ?
C3 B15 B16 57.9(6) . . ?
B20 B15 B16 60.2(6) . . ?
C3 B15 B14 58.6(6) . . ?
B20 B15 B14 108.3(9) . . ?
B16 B15 B14 107.1(9) . . ?
C3 B15 B19 104.5(9) . . ?
B20 B15 B19 58.6(7) . . ?
B16 B15 B19 106.1(9) . . ?
B14 B15 B19 61.0(7) . . ?
C4 B16 C3 56.1(5) . . ?
C4 B16 B21 60.0(7) . . ?
C3 B16 B21 104.9(8) . . ?
C4 B16 B20 106.0(9) . . ?
C3 B16 B20 106.2(7) . . ?
B21 B16 B20 59.6(7) . . ?
C4 B16 B15 104.9(8) . . ?
C3 B16 B15 59.9(6) . . ?
B21 B16 B15 107.4(9) . . ?
B20 B16 B15 60.0(6) . . ?
C4 B17 B21 60.5(6) . . ?
C4 B17 B22 104.5(9) . . ?
B21 B17 B22 57.9(7) . . ?
C4 B17 B18 104.8(8) . . ?
B21 B17 B18 106.5(9) . . ?
B22 B17 B18 59.6(7) . . ?
C4 B17 B13 59.6(6) . . ?
B21 B17 B13 109.4(9) . . ?
B22 B17 B13 107.5(9) . . ?
B18 B17 B13 59.4(6) . . ?
B22 B18 B13 109.3(8) . . ?
B22 B18 B17 60.4(7) . . ?
B13 B18 B17 61.0(6) . . ?
B22 B18 B19 58.9(7) . . ?
B13 B18 B19 109.6(8) . . ?
B17 B18 B19 108.1(9) . . ?
B22 B18 B14 107.7(9) . . ?
B13 B18 B14 59.6(6) . . ?
B17 B18 B14 108.0(8) . . ?
B19 B18 B14 61.2(7) . . ?
B22 B19 B20 60.0(8) . . ?
B22 B19 B18 60.1(8) . . ?
B20 B19 B18 108.5(10) . . ?
B22 B19 B15 107.4(9) . . ?
B20 B19 B15 60.3(7) . . ?
B18 B19 B15 107.2(8) . . ?
B22 B19 B14 107.8(9) . . ?
B20 B19 B14 108.1(8) . . ?
B18 B19 B14 60.1(7) . . ?
B15 B19 B14 59.0(6) . . ?
B22 B20 B19 59.4(7) . . ?
B22 B20 B21 58.0(7) . . ?
B19 B20 B21 106.1(10) . . ?
B22 B20 B16 105.4(9) . . ?
B19 B20 B16 107.8(8) . . ?
B21 B20 B16 59.0(6) . . ?
B22 B20 B15 107.5(9) . . ?
B19 B20 B15 61.1(7) . . ?
B21 B20 B15 106.8(8) . . ?
B16 B20 B15 59.9(6) . . ?
B22 B21 C4 105.7(9) . . ?
B22 B21 B17 61.9(7) . . ?
C4 B21 B17 58.0(6) . . ?
B22 B21 B16 109.5(10) . . ?
C4 B21 B16 58.6(6) . . ?
B17 B21 B16 108.3(8) . . ?
B22 B21 B20 60.6(7) . . ?
C4 B21 B20 106.4(9) . . ?
B17 B21 B20 110.7(9) . . ?
B16 B21 B20 61.5(7) . . ?
B21 B22 B19 109.7(9) . . ?
B21 B22 B20 61.4(7) . . ?
B19 B22 B20 60.6(7) . . ?
B21 B22 B18 108.6(8) . . ?
B19 B22 B18 61.0(7) . . ?
B20 B22 B18 109.7(9) . . ?
B21 B22 B17 60.2(7) . . ?
B19 B22 B17 109.5(9) . . ?
B20 B22 B17 110.0(8) . . ?
B18 B22 B17 60.0(7) . . ?
C2 C1 B3 62.6(6) . . ?
C2 C1 B4 111.0(8) . . ?
B3 C1 B4 61.8(7) . . ?
C2 C1 B6 60.8(6) . . ?
B3 C1 B6 114.0(9) . . ?
B4 C1 B6 112.5(8) . . ?
C2 C1 B5 109.8(8) . . ?
B3 C1 B5 112.5(8) . . ?
B4 C1 B5 61.4(6) . . ?
B6 C1 B5 61.6(6) . . ?
C2 C1 Se1 119.1(6) . . ?
B3 C1 Se1 120.3(6) . . ?
B4 C1 Se1 122.6(7) . . ?
B6 C1 Se1 115.2(7) . . ?
B5 C1 Se1 119.5(7) . . ?
C1 C2 B11 111.4(9) . . ?
C1 C2 B7 111.0(8) . . ?
B11 C2 B7 64.4(7) . . ?
C1 C2 B6 62.0(6) . . ?
B11 C2 B6 61.8(7) . . ?
B7 C2 B6 115.1(8) . . ?
C1 C2 B3 60.1(6) . . ?
B11 C2 B3 113.9(8) . . ?
B7 C2 B3 61.7(7) . . ?
B6 C2 B3 112.9(8) . . ?
C1 C2 Se2 117.0(6) . . ?
B11 C2 Se2 121.6(7) . . ?
B7 C2 Se2 120.8(8) . . ?
B6 C2 Se2 116.9(6) . . ?
B3 C2 Se2 117.5(6) . . ?
C24 C19 C20 119.3(9) . . ?
C24 C19 P1 117.8(7) . . ?
C20 C19 P1 122.4(8) . . ?
C21 C20 C19 117.5(11) . . ?
C22 C21 C20 123.4(12) . . ?
C21 C22 C23 120.3(12) . . ?
C24 C23 C22 120.1(12) . . ?
C23 C24 C19 119.4(10) . . ?
C26 C25 C30 119.6(10) . . ?
C26 C25 P1 122.1(8) . . ?
C30 C25 P1 118.1(8) . . ?
C25 C26 C27 119.8(12) . . ?
C28 C27 C26 120.4(14) . . ?
C29 C28 C27 119.6(13) . . ?
C28 C29 C30 120.1(13) . . ?
C29 C30 C25 120.4(11) . . ?
C36 C31 C32 119.3(9) . . ?
C36 C31 P1 121.0(8) . . ?
C32 C31 P1 119.6(9) . . ?
C33 C32 C31 118.3(11) . . ?
C34 C33 C32 121.3(12) . . ?
C33 C34 C35 121.0(12) . . ?
C36 C35 C34 118.3(12) . . ?
C35 C36 C31 121.8(11) . . ?
C5 C9 C8 109.4(12) . . ?
C5 C9 C10 126.9(14) . . ?
C8 C9 C10 123.5(15) . . ?
C5 C9 Rh1 70.0(7) . . ?
C8 C9 Rh1 73.0(7) . . ?
C10 C9 Rh1 127.5(7) . . ?
C9 C5 C6 108.5(10) . . ?
C9 C5 Rh1 74.8(6) . . ?
C6 C5 Rh1 68.9(5) . . ?
C7 C6 C5 103.2(11) . . ?
C7 C6 Rh1 73.5(6) . . ?
C5 C6 Rh1 71.7(5) . . ?
C8 C7 C6 110.3(13) . . ?
C8 C7 Rh1 74.6(8) . . ?
C6 C7 Rh1 69.0(6) . . ?
C7 C8 C9 108.5(14) . . ?
C7 C8 Rh1 70.1(8) . . ?
C9 C8 Rh1 71.7(7) . . ?
C11 C10 C9 110.2(11) . . ?
O1 C11 C10 111.5(12) . . ?
O1 C12 C13 121.1(14) . . ?
C12 C13 C14 113.5(10) . . ?
C15 C14 C18 107.6(11) . . ?
C15 C14 C13 125.1(11) . . ?
C18 C14 C13 127.3(13) . . ?
C15 C14 Rh2 70.4(6) . . ?
C18 C14 Rh2 69.2(6) . . ?
C13 C14 Rh2 128.0(7) . . ?
C14 C15 C16 111.2(11) . . ?
C14 C15 Rh2 74.2(6) . . ?
C16 C15 Rh2 69.1(7) . . ?
C17 C16 C15 106.1(13) . . ?
C17 C16 Rh2 70.4(7) . . ?
C15 C16 Rh2 74.7(7) . . ?
C16 C17 C18 108.5(12) . . ?
C16 C17 Rh2 72.1(7) . . ?
C18 C17 Rh2 73.3(6) . . ?
C14 C18 C17 106.6(11) . . ?
C14 C18 Rh2 75.1(6) . . ?
C17 C18 Rh2 68.3(6) . . ?
C38 C37 C42 117.5(10) . . ?
C38 C37 P2 120.1(9) . . ?
C42 C37 P2 122.1(10) . . ?
C39 C38 C37 122.8(12) . . ?
C38 C39 C40 120.7(13) . . ?
C41 C40 C39 118.2(13) . . ?
C40 C41 C42 122.6(12) . . ?
C37 C42 C41 118.1(12) . . ?
C44 C43 C48 117.6(10) . . ?
C44 C43 P2 122.7(9) . . ?
C48 C43 P2 119.8(10) . . ?
C43 C44 C45 122.6(11) . . ?
C46 C45 C44 119.4(13) . . ?
C47 C46 C45 120.2(13) . . ?
C46 C47 C48 120.3(12) . . ?
C43 C48 C47 119.9(12) . . ?
C50 C49 C54 119.8(10) . . ?
C50 C49 P2 122.3(9) . . ?
C54 C49 P2 117.9(9) . . ?
C49 C50 C51 119.0(12) . . ?
C52 C51 C50 119.8(14) . . ?
C51 C52 C53 120.3(14) . . ?
C52 C53 C54 122.1(14) . . ?
C53 C54 C49 119.0(12) . . ?
C4 C3 B16 61.4(6) . . ?
C4 C3 B13 62.3(6) . . ?
B16 C3 B13 114.5(8) . . ?
C4 C3 B14 111.0(7) . . ?
B16 C3 B14 113.0(7) . . ?
B13 C3 B14 61.8(6) . . ?
C4 C3 B15 110.9(7) . . ?
B16 C3 B15 62.1(6) . . ?
B13 C3 B15 113.1(7) . . ?
B14 C3 B15 61.7(6) . . ?
C4 C3 Se3 121.4(6) . . ?
B16 C3 Se3 117.2(6) . . ?
B13 C3 Se3 119.2(6) . . ?
B14 C3 Se3 119.4(6) . . ?
B15 C3 Se3 117.9(7) . . ?
C3 C4 B17 113.0(7) . . ?
C3 C4 B16 62.4(6) . . ?
B17 C4 B16 113.8(8) . . ?
C3 C4 B21 111.1(8) . . ?
B17 C4 B21 61.5(6) . . ?
B16 C4 B21 61.5(6) . . ?
C3 C4 B13 62.1(5) . . ?
B17 C4 B13 63.3(6) . . ?
B16 C4 B13 115.1(7) . . ?
B21 C4 B13 113.4(8) . . ?
C3 C4 Se4 117.1(6) . . ?
B17 C4 Se4 119.0(7) . . ?
B16 C4 Se4 119.0(6) . . ?
B21 C4 Se4 123.3(7) . . ?
B13 C4 Se4 114.5(6) . . ?
Cl2 C55 Cl1 121.4(15) . . ?
Cl4 C56 Cl3 124.3(19) . . ?

loop_
_geom_bond_atom_site_label_1
_geom_bond_atom_site_label_2
_geom_bond_distance
_geom_bond_site_symmetry_2
_geom_bond_publ_flag
Rh1 C6 2.155(9) . ?
Rh1 C5 2.194(9) . ?
Rh1 C7 2.212(11) . ?
Rh1 C9 2.253(11) . ?
Rh1 C8 2.268(12) . ?
Rh1 P1 2.289(3) . ?
Rh1 Se2 2.4526(13) . ?
Rh1 Se1 2.4568(13) . ?
Rh2 C17 2.158(10) . ?
Rh2 C16 2.181(11) . ?
Rh2 C18 2.226(10) . ?
Rh2 C15 2.252(10) . ?
Rh2 P2 2.289(3) . ?
Rh2 C14 2.300(10) . ?
Rh2 Se4 2.4508(14) . ?
Rh2 Se3 2.4566(13) . ?
Se1 C1 1.933(10) . ?
Se2 C2 1.953(9) . ?
Se3 C3 1.955(8) . ?
Se4 C4 1.954(9) . ?
P1 C31 1.827(9) . ?
P1 C19 1.827(9) . ?
P1 C25 1.849(9) . ?
P2 C37 1.815(11) . ?
P2 C43 1.824(10) . ?
P2 C49 1.834(9) . ?
O1 C12 1.231(13) . ?
O1 C11 1.325(13) . ?
B3 C1 1.699(15) . ?
B3 B8 1.721(17) . ?
B3 C2 1.739(14) . ?
B3 B4 1.756(17) . ?
B3 B7 1.762(18) . ?
B4 C1 1.720(13) . ?
B4 B9 1.722(17) . ?
B4 B8 1.73(2) . ?
B4 B5 1.763(16) . ?
B5 C1 1.730(13) . ?
B5 B9 1.740(19) . ?
B5 B10 1.772(19) . ?
B5 B6 1.772(17) . ?
B6 C2 1.709(14) . ?
B6 C1 1.729(14) . ?
B6 B10 1.756(16) . ?
B6 B11 1.743(18) . ?
B7 C2 1.697(14) . ?
B7 B12 1.765(18) . ?
B7 B11 1.803(18) . ?
B7 B8 1.80(2) . ?
B8 B9 1.75(2) . ?
B8 B12 1.80(2) . ?
B9 B10 1.755(19) . ?
B9 B12 1.79(2) . ?
B10 B12 1.75(2) . ?
B10 B11 1.73(2) . ?
B11 C2 1.685(14) . ?
B11 B12 1.761(18) . ?
B13 C3 1.707(13) . ?
B13 C4 1.710(13) . ?
B13 B18 1.746(14) . ?
B13 B14 1.757(16) . ?
B13 B17 1.773(15) . ?
B14 C3 1.715(13) . ?
B14 B15 1.768(15) . ?
B14 B18 1.786(17) . ?
B14 B19 1.805(17) . ?
B15 C3 1.735(14) . ?
B15 B20 1.774(16) . ?
B15 B16 1.772(15) . ?
B15 B19 1.787(16) . ?
B16 C4 1.684(14) . ?
B16 C3 1.699(13) . ?
B16 B21 1.734(17) . ?
B16 B20 1.778(15) . ?
B17 C4 1.666(13) . ?
B17 B21 1.726(16) . ?
B17 B22 1.755(17) . ?
B17 B18 1.748(16) . ?
B18 B22 1.742(16) . ?
B18 B19 1.759(18) . ?
B19 B22 1.721(18) . ?
B19 B20 1.742(16) . ?
B20 B22 1.732(18) . ?
B20 B21 1.745(18) . ?
B21 B22 1.687(16) . ?
B21 C4 1.709(14) . ?
C1 C2 1.647(13) . ?
C19 C24 1.394(12) . ?
C19 C20 1.399(11) . ?
C20 C21 1.375(14) . ?
C21 C22 1.311(15) . ?
C22 C23 1.364(14) . ?
C23 C24 1.378(13) . ?
C25 C26 1.372(13) . ?
C25 C30 1.374(12) . ?
C26 C27 1.363(13) . ?
C27 C28 1.385(17) . ?
C28 C29 1.359(16) . ?
C29 C30 1.369(13) . ?
C31 C36 1.381(12) . ?
C31 C32 1.400(12) . ?
C32 C33 1.395(13) . ?
C33 C34 1.359(15) . ?
C34 C35 1.383(14) . ?
C35 C36 1.381(12) . ?
C9 C5 1.346(14) . ?
C9 C8 1.371(15) . ?
C9 C10 1.548(15) . ?
C5 C6 1.464(15) . ?
C6 C7 1.405(16) . ?
C7 C8 1.359(16) . ?
C10 C11 1.469(14) . ?
C12 C13 1.454(15) . ?
C13 C14 1.493(14) . ?
C14 C15 1.387(13) . ?
C14 C18 1.388(13) . ?
C15 C16 1.380(16) . ?
C16 C17 1.397(17) . ?
C17 C18 1.444(17) . ?
C37 C38 1.369(14) . ?
C37 C42 1.399(12) . ?
C38 C39 1.365(14) . ?
C39 C40 1.358(15) . ?
C40 C41 1.356(16) . ?
C41 C42 1.409(15) . ?
C43 C44 1.357(13) . ?
C43 C48 1.390(13) . ?
C44 C45 1.397(14) . ?
C45 C46 1.359(14) . ?
C46 C47 1.353(15) . ?
C47 C48 1.417(15) . ?
C49 C50 1.380(14) . ?
C49 C54 1.390(13) . ?
C50 C51 1.419(14) . ?
C51 C52 1.351(17) . ?
C52 C53 1.351(17) . ?
C53 C54 1.367(14) . ?
C3 C4 1.592(12) . ?
Cl3 C56 1.70(2) . ?
Cl4 C56 1.41(2) . ?
Cl1 C55 1.92(2) . ?
Cl2 C55 1.61(2) . ?
